data_4020217
loop_
_publ_author_name
'Hideko Koshima'
'Hirohisa Kawanishi'
'Masaki Nagano'
'Haitao Yu'
'Motoo Shiro'
'Takaaki Hosoya'
'Hidehiro Uekusa'
'Yuji Ohashi'

_journal_name_full 'Journal of Organic Chemistry'
_journal_page_first 4490
_journal_page_last 4497
_journal_paper_doi 10.1021/jo0500784
_journal_volume 70
_journal_year 2005
_chemical_formula_sum 'C27 H29 Cl2 N O3'
_chemical_formula_weight 486.44
_space_group_IT_number 19
_symmetry_cell_setting orthorhombic
_symmetry_Int_Tables_number 19
_symmetry_space_group_name_Hall 'P 2ac 2ab'
_symmetry_space_group_name_H-M 'P 21 21 21'
_cell_angle_alpha 90
_cell_angle_beta 90
_cell_angle_gamma 90
_cell_formula_units_Z 4
_cell_length_a 6.3028(5)
_cell_length_b 12.7985(9)
_cell_length_c 31.838(4)
_cell_measurement_temperature 296.2
_cell_volume 2568.2(4)
_exptl_crystal_density_diffrn 1.258
_cod_original_formula_sum 'C27 H29 Cl2 N O3 '
_cod_database_code 4020217

loop_
_symmetry_equiv_pos_as_xyz
x,y,z
1/2-x,-y,1/2+z
1/2+x,1/2-y,-z
-x,1/2+y,1/2-z

loop_
_atom_site_label
_atom_site_type_symbol
_atom_site_fract_x
_atom_site_fract_y
_atom_site_fract_z
_atom_site_U_iso_or_equiv
_atom_site_adp_type
_atom_site_occupancy
_atom_site_calc_flag
_atom_site_refinement_flags
_atom_site_disorder_assembly
_atom_site_disorder_group
Cl(1) Cl 1.0298(4) 0.0169(3) 1.04918(8) 0.168(1) Uani 1.00 d . . .
Cl(2) Cl 1.0411(6) 0.2844(2) 0.92129(9) 0.157(1) Uani 1.00 d . . .
O(1) O 0.4078(9) 0.0490(5) 0.7983(2) 0.095(2) Uani 1.00 d . . .
O(2) O 1.2708(8) -0.1187(5) 0.9351(1) 0.098(2) Uani 1.00 d . . .
O(3) O 0.9736(7) -0.1927(4) 0.9569(1) 0.076(2) Uani 1.00 d . . .
N(1) N 0.5835(9) -0.1489(5) 0.9918(2) 0.077(2) Uani 1.00 d . . .
C(1) C 0.598(1) 0.0674(7) 0.8011(2) 0.068(2) Uani 1.00 d . . .
C(2) C 0.688(1) 0.1453(6) 0.7706(2) 0.071(2) Uani 1.00 d . . .
C(3) C 0.638(2) 0.2507(8) 0.7714(4) 0.129(4) Uani 1.00 d . . .
C(4) C 0.728(2) 0.3089(10) 0.7372(6) 0.189(8) Uani 1.00 d . . .
C(5) C 0.863(3) 0.258(2) 0.7082(5) 0.199(9) Uani 1.00 d . . .
C(6) C 0.917(2) 0.161(1) 0.7087(3) 0.141(5) Uani 1.00 d . . .
C(7) C 0.833(1) 0.1026(7) 0.7417(2) 0.088(3) Uani 1.00 d . . .
C(8) C 0.487(2) 0.297(1) 0.8031(5) 0.199(6) Uani 1.00 d . . .
C(9) C 0.267(2) 0.3042(10) 0.7861(4) 0.168(5) Uani 1.00 d . . .
C(10) C 0.552(2) 0.338(2) 0.8374(4) 0.256(9) Uani 1.00 d . . .
C(11) C 1.067(2) 0.108(2) 0.6765(3) 0.239(7) Uani 1.00 d . . .
C(12) C 1.284(2) 0.129(1) 0.6804(4) 0.176(5) Uani 1.00 d . . .
C(13) C 0.967(3) 0.087(1) 0.6364(3) 0.209(6) Uani 1.00 d . . .
C(14) C 0.731(1) 0.0131(6) 0.8328(2) 0.060(2) Uani 1.00 d . . .
C(15) C 0.933(1) 0.0450(6) 0.8420(2) 0.060(2) Uani 1.00 d . . .
C(16) C 1.046(1) -0.0039(6) 0.8742(2) 0.061(2) Uani 1.00 d . . .
C(17) C 0.954(1) -0.0870(5) 0.8969(2) 0.052(2) Uani 1.00 d . . .
C(18) C 0.752(1) -0.1173(5) 0.8869(2) 0.055(2) Uani 1.00 d . . .
C(19) C 0.636(1) -0.0684(6) 0.8556(2) 0.059(2) Uani 1.00 d . . .
C(20) C 1.077(1) -0.1347(7) 0.9319(2) 0.066(2) Uani 1.00 d . . .
C(21) C 0.705(1) 0.0311(7) 0.9942(2) 0.079(3) Uani 1.00 d . . .
C(22) C 0.610(1) 0.0808(7) 0.9598(2) 0.083(3) Uani 1.00 d . . .
C(23) C 0.711(2) 0.1578(7) 0.9378(2) 0.091(3) Uani 1.00 d . . .
C(24) C 0.907(2) 0.1915(8) 0.9500(3) 0.107(4) Uani 1.00 d . . .
C(25) C 1.011(2) 0.1461(8) 0.9842(3) 0.108(4) Uani 1.00 d . . .
C(26) C 0.902(1) 0.0666(8) 1.0060(3) 0.092(3) Uani 1.00 d . . .
C(27) C 0.592(2) -0.0523(8) 1.0175(2) 0.105(3) Uani 1.00 d . . .
H(1N') H 0.7235 -0.1734 0.9861 0.0934 Uiso 1.00 calc . . .
H(1N'') H 0.5077 -0.2014 1.0067 0.0934 Uiso 1.00 calc . . .
H(1N) H 0.5134 -0.1363 0.9656 0.0934 Uiso 1.00 calc . . .
H(4) H 0.6999 0.3823 0.7337 0.2297 Uiso 1.00 calc . . .
H(5) H 0.9182 0.2974 0.6859 0.2367 Uiso 1.00 calc . . .
H(7) H 0.8719 0.0315 0.7446 0.1052 Uiso 1.00 calc . . .
H(8a) H 0.4578 0.2292 0.8145 0.2354 Uiso 0.50 calc P . .
H(8b) H 0.5201 0.3646 0.7887 0.2283 Uiso 0.50 calc P . .
H(9a) H 0.2194 0.2349 0.7783 0.2035 Uiso 1.00 calc . . .
H(9b) H 0.2580 0.3473 0.7618 0.2035 Uiso 1.00 calc . . .
H(9c) H 0.1789 0.3301 0.8074 0.2035 Uiso 1.00 calc . . .
H(10a) H 0.6297 0.2811 0.8520 0.3089 Uiso 1.00 calc . . .
H(10b) H 0.6368 0.3938 0.8341 0.3089 Uiso 1.00 calc . . .
H(10c) H 0.4286 0.3509 0.8535 0.3089 Uiso 1.00 calc . . .
H(11) H 1.0654 0.0385 0.6872 0.2790 Uiso 1.00 calc . . .
H(12a) H 1.3643 0.0743 0.6680 0.2093 Uiso 1.00 calc . . .
H(12b) H 1.3197 0.1336 0.7096 0.2093 Uiso 1.00 calc . . .
H(12c) H 1.3167 0.1932 0.6671 0.2093 Uiso 1.00 calc . . .
H(13a) H 0.9248 0.1528 0.6243 0.2514 Uiso 1.00 calc . . .
H(13b) H 1.0636 0.0538 0.6184 0.2514 Uiso 1.00 calc . . .
H(13c) H 0.8452 0.0455 0.6406 0.2514 Uiso 1.00 calc . . .
H(15) H 0.9970 0.1000 0.8263 0.0724 Uiso 1.00 calc . . .
H(16) H 1.1855 0.0190 0.8807 0.0739 Uiso 1.00 calc . . .
H(18) H 0.6893 -0.1734 0.9019 0.0667 Uiso 1.00 calc . . .
H(19) H 0.4961 -0.0905 0.8496 0.0715 Uiso 1.00 calc . . .
H(22) H 0.4713 0.0605 0.9514 0.1011 Uiso 1.00 calc . . .
H(23) H 0.6433 0.1883 0.9142 0.1097 Uiso 1.00 calc . . .
H(25) H 1.1497 0.1682 0.9921 0.1291 Uiso 1.00 calc . . .
H(27a) H 0.4512 -0.0298 1.0221 0.1251 Uiso 0.50 calc P . .
H(27b) H 0.6633 -0.0660 1.0421 0.1251 Uiso 0.50 calc P . .

loop_
_atom_site_aniso_label
_atom_site_aniso_U_11
_atom_site_aniso_U_22
_atom_site_aniso_U_33
_atom_site_aniso_U_12
_atom_site_aniso_U_13
_atom_site_aniso_U_23
Cl(1) 0.105(2) 0.293(4) 0.105(2) 0.026(3) -0.023(2) 0.017(2)
Cl(2) 0.184(3) 0.113(2) 0.174(2) -0.071(2) 0.037(2) -0.017(2)
O(1) 0.065(3) 0.121(5) 0.098(4) 0.000(4) -0.011(3) 0.033(4)
O(2) 0.055(3) 0.166(5) 0.075(3) -0.014(4) -0.026(3) 0.040(4)
O(3) 0.048(3) 0.112(4) 0.067(3) -0.006(3) -0.001(3) 0.033(3)
N(1) 0.044(3) 0.113(5) 0.073(4) -0.009(4) -0.014(4) 0.041(3)
C(1) 0.064(3) 0.080(6) 0.060(5) 0.005(4) -0.009(4) 0.012(4)
C(2) 0.074(6) 0.069(4) 0.070(5) -0.020(5) -0.025(4) 0.012(4)
C(3) 0.116(8) 0.068(5) 0.20(1) -0.010(6) -0.123(7) 0.015(7)
C(4) 0.14(2) 0.13(1) 0.29(2) -0.073(10) -0.11(1) 0.15(1)
C(5) 0.16(2) 0.23(2) 0.20(2) -0.11(1) -0.11(1) 0.16(1)
C(6) 0.110(9) 0.24(1) 0.072(6) -0.086(10) -0.026(6) 0.048(7)
C(7) 0.077(6) 0.101(7) 0.085(5) -0.013(5) -0.015(4) -0.010(4)
C(8) 0.141(9) 0.17(1) 0.28(2) 0.09(1) -0.128(10) -0.12(1)
C(9) 0.115(8) 0.15(1) 0.24(1) 0.026(9) -0.051(9) 0.01(1)
C(10) 0.16(1) 0.44(3) 0.16(1) -0.05(2) -0.04(1) -0.03(1)
C(11) 0.108(7) 0.52(3) 0.088(6) -0.09(1) 0.056(6) -0.05(1)
C(12) 0.109(7) 0.19(1) 0.23(1) 0.00(1) -0.028(10) 0.02(1)
C(13) 0.24(1) 0.28(2) 0.109(7) -0.09(2) -0.052(9) 0.005(9)
C(14) 0.051(4) 0.075(6) 0.052(4) -0.002(4) 0.000(3) 0.006(3)
C(15) 0.052(4) 0.073(5) 0.055(4) -0.011(4) 0.005(3) 0.019(4)
C(16) 0.052(4) 0.080(5) 0.052(4) -0.013(4) 0.001(3) 0.010(3)
C(17) 0.043(3) 0.066(5) 0.049(4) -0.001(3) -0.006(3) 0.004(3)
C(18) 0.044(3) 0.072(5) 0.051(4) -0.010(4) -0.003(3) 0.010(3)
C(19) 0.049(4) 0.081(5) 0.048(4) -0.012(4) -0.007(3) 0.004(3)
C(20) 0.052(3) 0.090(6) 0.055(4) 0.009(4) -0.010(3) 0.017(3)
C(21) 0.062(5) 0.107(8) 0.069(5) 0.007(5) -0.001(4) -0.023(4)
C(22) 0.066(6) 0.101(7) 0.083(5) 0.004(5) -0.009(4) -0.010(4)
C(23) 0.104(7) 0.089(7) 0.080(6) 0.004(6) 0.008(6) -0.014(5)
C(24) 0.103(7) 0.103(7) 0.117(7) -0.010(6) 0.018(5) -0.046(5)
C(25) 0.061(6) 0.132(9) 0.129(8) -0.013(6) 0.011(5) -0.046(6)
C(26) 0.053(4) 0.116(8) 0.106(5) 0.021(4) 0.005(4) -0.047(4)
C(27) 0.100(7) 0.131(7) 0.085(6) -0.007(7) 0.046(6) 0.000(4)

loop_
_geom_bond_atom_site_label_1
_geom_bond_atom_site_label_2
_geom_bond_distance
_geom_bond_site_symmetry_1
_geom_bond_site_symmetry_2
_geom_bond_publ_flag
Cl(1) C(26) 1.71(1) . . yes
Cl(2) C(24) 1.72(1) . . yes
O(1) C(1) 1.23(1) . . yes
O(2) C(20) 1.241(10) . . yes
O(3) C(20) 1.269(10) . . yes
N(1) C(27) 1.48(1) . . yes
C(1) C(2) 1.50(1) . . yes
C(1) C(14) 1.48(1) . . yes
C(2) C(3) 1.39(1) . . yes
C(2) C(7) 1.40(1) . . yes
C(3) C(4) 1.44(2) . . yes
C(3) C(8) 1.51(2) . . yes
C(4) C(5) 1.41(3) . . yes
C(5) C(6) 1.29(2) . . yes
C(6) C(7) 1.39(1) . . yes
C(6) C(11) 1.55(2) . . yes
C(8) C(9) 1.49(2) . . yes
C(8) C(10) 1.28(2) . . yes
C(11) C(12) 1.40(2) . . yes
C(11) C(13) 1.45(2) . . yes
C(14) C(15) 1.37(1) . . yes
C(14) C(19) 1.40(1) . . yes
C(15) C(16) 1.40(1) . . yes
C(16) C(17) 1.41(1) . . yes
C(17) C(18) 1.37(1) . . yes
C(17) C(20) 1.49(1) . . yes
C(18) C(19) 1.384(10) . . yes
C(21) C(22) 1.40(1) . . yes
C(21) C(26) 1.38(1) . . yes
C(21) C(27) 1.48(1) . . yes
C(22) C(23) 1.36(1) . . yes
C(23) C(24) 1.37(1) . . yes
C(24) C(25) 1.40(1) . . yes
C(25) C(26) 1.41(1) . . yes
